data_4345984
loop_
_publ_author_name
'Sylvia Eller'
'Barbara Trettenbrein'
'Dennis Oberhuber'
'Christof Strabler'
'Rene Gutmann'
'Wytze E. van der Veer'
'Markus Ruetz'
'Holger Kopacka'
'Dagmar Obendorf'
'Peter Bruggeller'

_publ_section_title
;
 Oxidative quenching within photosensitizer-acceptor dyads based on
 bis(bidentate) phosphine-connected osmium(II) bipyridyl light absorbers
 and reactive metal sites
;
_journal_name_full 'Inorganic Chemistry Communications'
_journal_page_first 41
_journal_page_last 45
_journal_paper_doi 10.1016/j.inoche.2012.06.001
_journal_volume 23
_journal_year 2012
_chemical_formula_moiety 'C72 H60 Cl2 N4 Os P4 Pd, 2(F6 Sb), 2(C H2 Cl2), 1.75(C Cl2)'
_chemical_formula_sum 'C75.75 H64 Cl9.5 F12 N4 Os P4 Pd Sb2'
_chemical_formula_weight 2259.12
_chemical_name_systematic '[Os(bpy)2(dppcb)PdCl2](SbF6)2'
_space_group_IT_number 2
_symmetry_cell_setting triclinic
_symmetry_space_group_name_Hall '-P 1'
_symmetry_space_group_name_H-M 'P -1'
_atom_sites_solution_hydrogens geom
_atom_sites_solution_primary direct
_atom_sites_solution_secondary difmap
_cell_angle_alpha 107.9141(9)
_cell_angle_beta 97.9066(8)
_cell_angle_gamma 97.4720(9)
_cell_formula_units_Z 2
_cell_length_a 14.2521(2)
_cell_length_b 15.3117(2)
_cell_length_c 20.8233(3)
_cell_measurement_reflns_used 80299
_cell_measurement_temperature 243(2)
_cell_measurement_theta_max 26.022
_cell_measurement_theta_min 0.998
_cell_volume 4210.51(11)
_computing_cell_refinement 'Denzo and Scalepack'
_computing_data_collection 'Kappa CCD'
_computing_data_reduction 'Denzo and Scalepack'
_computing_molecular_graphics 'SHELXTL-NT V6.1'
_computing_publication_material 'SHELXTL-NT V6.1'
_computing_structure_refinement 'SHELXL-97 (Sheldrick, 1997)'
_computing_structure_solution 'SHELXS-97 (Sheldrick, 1990)'
_diffrn_ambient_temperature 243(2)
_diffrn_measured_fraction_theta_full 1.00
_diffrn_measurement_device_type 'Kappa CCD'
_diffrn_measurement_method 'phi- and omega-scans'
_diffrn_radiation_monochromator graphite
_diffrn_radiation_source 'fine-focus sealed tube'
_diffrn_radiation_type MoK\a
_diffrn_radiation_wavelength 0.71073
_diffrn_reflns_av_R_equivalents 0.0310
_diffrn_reflns_av_sigmaI/netI 0.0623
_diffrn_reflns_limit_h_max 17
_diffrn_reflns_limit_h_min -17
_diffrn_reflns_limit_k_max 18
_diffrn_reflns_limit_k_min -18
_diffrn_reflns_limit_l_max 25
_diffrn_reflns_limit_l_min -25
_diffrn_reflns_number 29047
_diffrn_reflns_theta_full 26.07
_diffrn_reflns_theta_max 26.07
_diffrn_reflns_theta_min 1.47
_diffrn_standards_decay_% 0
_diffrn_standards_interval_time 120
_diffrn_standards_number 3
_exptl_absorpt_coefficient_mu 2.797
_exptl_absorpt_correction_T_max 0.776
_exptl_absorpt_correction_T_min 0.740
_exptl_absorpt_correction_type multi-scan
_exptl_absorpt_process_details 'Otwinowski et al, 1997'
_exptl_crystal_colour orange
_exptl_crystal_density_diffrn 1.782
_exptl_crystal_density_method 'not measured'
_exptl_crystal_description needle
_exptl_crystal_F_000 2200
_exptl_crystal_size_max 0.27
_exptl_crystal_size_mid 0.10
_exptl_crystal_size_min 0.10
_refine_diff_density_max 1.500
_refine_diff_density_min -1.730
_refine_diff_density_rms 0.120
_refine_ls_extinction_method none
_refine_ls_goodness_of_fit_ref 1.027
_refine_ls_hydrogen_treatment constr
_refine_ls_matrix_type full
_refine_ls_number_parameters 1001
_refine_ls_number_reflns 15815
_refine_ls_number_restraints 14
_refine_ls_restrained_S_all 1.032
_refine_ls_R_factor_all 0.1075
_refine_ls_R_factor_gt 0.0728
_refine_ls_shift/su_max 0.025
_refine_ls_shift/su_mean 0.009
_refine_ls_structure_factor_coef Fsqd
_refine_ls_weighting_details 'calc w=1/[\s^2^(Fo^2^)+(0.0700P)^2^+3.2316P] where P=(Fo^2^+2Fc^2^)/3'
_refine_ls_weighting_scheme calc
_refine_ls_wR_factor_gt 0.1709
_refine_ls_wR_factor_ref 0.2489
_reflns_number_gt 10763
_reflns_number_total 16668
_reflns_threshold_expression >3sigma(I)
_cod_data_source_file Inor-Chem-Comm-2012-23-41-45-2.cif
_cod_data_source_block 2
_cod_original_formula_sum 'C75.75 H64 Cl9.50 F12 N4 Os P4 Pd Sb2'
_cod_database_code 4345984
_diffrn_measured_fraction 0.975

loop_
_symmetry_equiv_pos_as_xyz
'x, y, z'
'-x, -y, -z'

loop_
_atom_site_label
_atom_site_type_symbol
_atom_site_fract_x
_atom_site_fract_y
_atom_site_fract_z
_atom_site_U_iso_or_equiv
_atom_site_adp_type
_atom_site_occupancy
_atom_site_symmetry_multiplicity
_atom_site_calc_flag
_atom_site_refinement_flags
_atom_site_disorder_assembly
_atom_site_disorder_group
Os1 Os 0.69921(5) 0.27245(4) 0.66567(3) 0.0817(3) Uani 1 1 d . . .
Pd1 Pd 0.92351(7) 0.63735(6) 0.98881(4) 0.0473(2) Uani 1 1 d . . .
Cl1 Cl 1.0724(2) 0.7384(3) 1.0204(2) 0.0782(11) Uani 1 1 d . . .
Cl2 Cl 0.9415(5) 0.6138(4) 1.0955(2) 0.119(2) Uani 1 1 d . . .
P1 P 0.6503(3) 0.3309(2) 0.76916(18) 0.0637(10) Uani 1 1 d . . .
P2 P 0.8117(3) 0.4100(3) 0.70044(15) 0.0604(9) Uani 1 1 d . . .
P3 P 0.9001(2) 0.65815(19) 0.88649(14) 0.0426(6) Uani 1 1 d . . .
P4 P 0.7679(2) 0.57049(19) 0.95878(15) 0.0442(7) Uani 1 1 d . . .
N1 N 0.7542(12) 0.2192(7) 0.5747(6) 0.090(5) Uani 1 1 d D . .
N2 N 0.6002(8) 0.2998(7) 0.5976(5) 0.131(3) Uani 1 1 d D . .
N3 N 0.6068(10) 0.1401(7) 0.6342(6) 0.071(3) Uani 1 1 d . . .
N4 N 0.777(2) 0.1988(14) 0.7151(11) 0.074(2) Uani 1 1 d . . .
C1 C 0.7506(8) 0.4241(7) 0.8303(6) 0.042(2) Uani 1 1 d . . .
H1 H 0.7818 0.4004 0.8654 0.051 Uiso 1 1 calc R . .
C2 C 0.8281(8) 0.4647(7) 0.7961(6) 0.047(3) Uani 1 1 d . . .
H2 H 0.8934 0.4623 0.8183 0.056 Uiso 1 1 calc R . .
C3 C 0.8040(7) 0.5641(7) 0.8269(5) 0.037(2) Uani 1 1 d . . .
H3 H 0.7702 0.5846 0.7908 0.044 Uiso 1 1 calc R . .
C4 C 0.7316(8) 0.5235(7) 0.8651(5) 0.047(3) Uani 1 1 d . . .
H4 H 0.6647 0.5296 0.8496 0.056 Uiso 1 1 calc R . .
C11 C 0.5423(10) 0.3861(8) 0.7816(10) 0.077(5) Uani 1 1 d . . .
C12 C 0.5286(12) 0.4516(16) 0.7517(14) 0.128(9) Uani 1 1 d . . .
H12 H 0.5722 0.4667 0.7251 0.154 Uiso 1 1 calc R . .
C13 C 0.4484(15) 0.4976(17) 0.7606(18) 0.149(12) Uani 1 1 d . . .
H13 H 0.4378 0.5404 0.7375 0.179 Uiso 1 1 calc R . .
C14 C 0.3887(18) 0.4817(15) 0.8001(12) 0.116(7) Uani 1 1 d . . .
H14 H 0.3349 0.5110 0.8059 0.139 Uiso 1 1 calc R . .
C15 C 0.4104(19) 0.4201(15) 0.8321(11) 0.123(8) Uani 1 1 d . . .
H15 H 0.3729 0.4131 0.8646 0.147 Uiso 1 1 calc R . .
C16 C 0.4774(18) 0.3694(13) 0.8229(10) 0.106(7) Uani 1 1 d . . .
H16 H 0.4819 0.3230 0.8435 0.127 Uiso 1 1 calc R . .
C21 C 0.6252(11) 0.2396(8) 0.8091(7) 0.069(4) Uani 1 1 d . . .
C22 C 0.5454(10) 0.1737(9) 0.7803(7) 0.070(4) Uani 1 1 d . . .
H22 H 0.5029 0.1792 0.7436 0.084 Uiso 1 1 calc R . .
C23 C 0.5233(11) 0.0990(9) 0.8020(7) 0.069(4) Uani 1 1 d . . .
H23 H 0.4646 0.0569 0.7834 0.082 Uiso 1 1 calc R . .
C24 C 0.5916(11) 0.0874(9) 0.8532(8) 0.071(4) Uani 1 1 d . . .
H24 H 0.5811 0.0347 0.8672 0.085 Uiso 1 1 calc R . .
C25 C 0.6743(11) 0.1544(9) 0.8828(8) 0.075(4) Uani 1 1 d . . .
H25 H 0.7194 0.1483 0.9178 0.090 Uiso 1 1 calc R . .
C26 C 0.6897(11) 0.2283(8) 0.8609(7) 0.069(4) Uani 1 1 d . . .
H26 H 0.7459 0.2736 0.8814 0.082 Uiso 1 1 calc R . .
C31 C 0.7971(10) 0.5097(10) 0.6706(6) 0.063(4) Uani 1 1 d . . .
C32 C 0.8736(11) 0.5695(11) 0.6646(8) 0.079(4) Uani 1 1 d . . .
H32 H 0.9362 0.5566 0.6713 0.095 Uiso 1 1 calc R . .
C33 C 0.8588(16) 0.6487(13) 0.6485(9) 0.097(6) Uani 1 1 d . . .
H33 H 0.9110 0.6906 0.6453 0.116 Uiso 1 1 calc R . .
C34 C 0.7663(16) 0.6647(13) 0.6374(9) 0.096(6) Uani 1 1 d . . .
H34 H 0.7561 0.7188 0.6272 0.115 Uiso 1 1 calc R . .
C35 C 0.6921(14) 0.6075(15) 0.6405(10) 0.100(6) Uani 1 1 d . . .
H35 H 0.6300 0.6202 0.6309 0.119 Uiso 1 1 calc R . .
C36 C 0.7030(13) 0.5274(14) 0.6579(8) 0.092(6) Uani 1 1 d . . .
H36 H 0.6494 0.4870 0.6609 0.111 Uiso 1 1 calc R . .
C41 C 0.9321(12) 0.3918(11) 0.6805(7) 0.079(4) Uani 1 1 d . . .
C42 C 1.0054(10) 0.3834(12) 0.7271(7) 0.075(4) Uani 1 1 d . . .
H42 H 0.9980 0.3939 0.7728 0.090 Uiso 1 1 calc R . .
C43 C 1.0914(12) 0.3593(13) 0.7074(8) 0.089(5) Uani 1 1 d . . .
H43 H 1.1422 0.3545 0.7393 0.107 Uiso 1 1 calc R . .
C44 C 1.0987(16) 0.3430(16) 0.6393(11) 0.115(7) Uani 1 1 d . . .
H44 H 1.1544 0.3243 0.6242 0.137 Uiso 1 1 calc R . .
C45 C 1.0269(15) 0.3536(15) 0.5941(9) 0.102(6) Uani 1 1 d . . .
H45 H 1.0354 0.3478 0.5491 0.123 Uiso 1 1 calc R . .
C46 C 0.9412(14) 0.3730(12) 0.6139(6) 0.087(5) Uani 1 1 d . . .
H46 H 0.8889 0.3731 0.5810 0.104 Uiso 1 1 calc R . .
C51 C 1.0011(8) 0.6591(10) 0.8432(6) 0.059(3) Uani 1 1 d . . .
C52 C 1.0204(12) 0.7143(16) 0.8054(9) 0.100(6) Uani 1 1 d . . .
H52 H 0.9807 0.7575 0.8013 0.119 Uiso 1 1 calc R . .
C53 C 1.0971(17) 0.708(2) 0.7732(12) 0.129(10) Uani 1 1 d . . .
H53 H 1.1071 0.7474 0.7473 0.154 Uiso 1 1 calc R . .
C54 C 1.159(2) 0.651(3) 0.7746(15) 0.128(2) Uani 1 1 d . . .
H54 H 1.2117 0.6489 0.7515 0.154 Uiso 1 1 calc R . .
C55 C 1.1408(13) 0.598(2) 0.8111(13) 0.133(14) Uani 1 1 d . . .
H55 H 1.1828 0.5563 0.8147 0.160 Uiso 1 1 calc R . .
C56 C 1.0639(10) 0.5978(13) 0.8449(9) 0.085(5) Uani 1 1 d . . .
H56 H 1.0543 0.5559 0.8692 0.102 Uiso 1 1 calc R . .
C61 C 0.8592(9) 0.7672(8) 0.8922(7) 0.058(3) Uani 1 1 d . . .
C62 C 0.7966(11) 0.7772(10) 0.8378(9) 0.079(5) Uani 1 1 d . . .
H62 H 0.7737 0.7268 0.7968 0.095 Uiso 1 1 calc R . .
C63 C 0.7694(13) 0.8623(13) 0.8455(12) 0.105(6) Uani 1 1 d . . .
H63 H 0.7274 0.8700 0.8094 0.125 Uiso 1 1 calc R . .
C64 C 0.8021(19) 0.9347(13) 0.9040(11) 0.128(9) Uani 1 1 d . . .
H64 H 0.7845 0.9929 0.9078 0.154 Uiso 1 1 calc R . .
C65 C 0.8582(19) 0.9251(12) 0.9558(11) 0.139(10) Uani 1 1 d . . .
H65 H 0.8781 0.9758 0.9969 0.166 Uiso 1 1 calc R . .
C66 C 0.8889(13) 0.8409(9) 0.9510(8) 0.085(5) Uani 1 1 d . . .
H66 H 0.9300 0.8354 0.9884 0.102 Uiso 1 1 calc R . .
C71 C 0.7167(8) 0.4800(8) 0.9897(5) 0.045(3) Uani 1 1 d . . .
C72 C 0.6162(10) 0.4611(9) 0.9834(7) 0.061(3) Uani 1 1 d . . .
H72 H 0.5774 0.4976 0.9668 0.073 Uiso 1 1 calc R . .
C73 C 0.5754(11) 0.3881(10) 1.0021(9) 0.076(4) Uani 1 1 d . . .
H73 H 0.5081 0.3749 0.9978 0.092 Uiso 1 1 calc R . .
C74 C 0.6310(12) 0.3342(10) 1.0268(7) 0.067(4) Uani 1 1 d . . .
H74 H 0.6022 0.2865 1.0413 0.080 Uiso 1 1 calc R . .
C75 C 0.7276(13) 0.3502(10) 1.0301(9) 0.089(5) Uani 1 1 d . . .
H75 H 0.7657 0.3120 1.0451 0.106 Uiso 1 1 calc R . .
C76 C 0.7704(12) 0.4230(10) 1.0112(9) 0.079(5) Uani 1 1 d . . .
H76 H 0.8374 0.4332 1.0133 0.095 Uiso 1 1 calc R . .
C81 C 0.7022(9) 0.6654(8) 0.9863(6) 0.054(3) Uani 1 1 d . . .
C82 C 0.7126(12) 0.7091(11) 1.0576(8) 0.086(5) Uani 1 1 d . . .
H82 H 0.7497 0.6875 1.0884 0.103 Uiso 1 1 calc R . .
C83 C 0.6673(15) 0.7849(12) 1.0822(10) 0.105(6) Uani 1 1 d . . .
H83 H 0.6720 0.8133 1.1297 0.126 Uiso 1 1 calc R . .
C84 C 0.6149(14) 0.8186(11) 1.0360(11) 0.098(6) Uani 1 1 d . . .
H84 H 0.5856 0.8705 1.0529 0.118 Uiso 1 1 calc R . .
C85 C 0.6055(11) 0.7764(10) 0.9655(8) 0.072(4) Uani 1 1 d . . .
H85 H 0.5705 0.7989 0.9343 0.086 Uiso 1 1 calc R . .
C86 C 0.6498(9) 0.6994(8) 0.9427(8) 0.058(3) Uani 1 1 d . . .
H86 H 0.6433 0.6697 0.8951 0.070 Uiso 1 1 calc R . .
C1A C 0.8306(15) 0.1724(10) 0.5720(8) 0.086(5) Uani 1 1 d . . .
H1A H 0.8592 0.1631 0.6122 0.103 Uiso 1 1 calc R . .
C2A C 0.866(2) 0.1394(13) 0.5144(10) 0.125(8) Uani 1 1 d . . .
H2A H 0.9144 0.1026 0.5118 0.150 Uiso 1 1 calc R . .
C3A C 0.823(3) 0.1658(17) 0.4551(9) 0.164(15) Uani 1 1 d . . .
H3A H 0.8436 0.1523 0.4125 0.197 Uiso 1 1 calc R . .
C4A C 0.745(2) 0.216(2) 0.474(2) 0.172(17) Uani 1 1 d . . .
H4A H 0.7175 0.2322 0.4359 0.206 Uiso 1 1 calc R . .
C5A C 0.696(3) 0.2492(16) 0.5277(11) 0.162(4) Uani 1 1 d D . .
C1B C 0.5167(14) 0.3309(13) 0.6064(11) 0.128(9) Uani 1 1 d D . .
H1B H 0.4978 0.3418 0.6492 0.154 Uiso 1 1 calc R . .
C2B C 0.455(2) 0.348(2) 0.551(2) 0.194(16) Uani 1 1 d D . .
H2B H 0.3907 0.3543 0.5524 0.233 Uiso 1 1 calc R . .
C3B C 0.498(4) 0.354(4) 0.496(2) 0.212(4) Uani 1 1 d D . .
H3B H 0.4766 0.3883 0.4684 0.270 Uiso 1 1 calc R . .
C4B C 0.568(4) 0.311(2) 0.4837(15) 0.22(2) Uani 1 1 d . . .
H4B H 0.5824 0.2878 0.4394 0.270 Uiso 1 1 calc R . .
C5B C 0.6185(16) 0.301(3) 0.5372(15) 0.169(3) Uani 1 1 d DU . .
C1C C 0.5156(17) 0.1192(15) 0.5969(7) 0.097(6) Uani 1 1 d . . .
H1C H 0.4923 0.1655 0.5817 0.116 Uiso 1 1 calc R . .
C2C C 0.4566(15) 0.036(2) 0.5804(9) 0.113(8) Uani 1 1 d . . .
H2C H 0.3927 0.0257 0.5571 0.136 Uiso 1 1 calc R . .
C3C C 0.4931(17) -0.0341(19) 0.5988(10) 0.113(7) Uani 1 1 d . . .
H3C H 0.4551 -0.0935 0.5882 0.135 Uiso 1 1 calc R . .
C4C C 0.5831(14) -0.0146(11) 0.6319(9) 0.086(5) Uani 1 1 d . . .
H4C H 0.6098 -0.0638 0.6404 0.104 Uiso 1 1 calc R . .
C5C C 0.6405(11) 0.0713(9) 0.6545(7) 0.069(4) Uani 1 1 d . . .
C1D C 0.8532(12) 0.2287(10) 0.7657(7) 0.076(4) Uani 1 1 d . . .
H1D H 0.8729 0.2938 0.7847 0.091 Uiso 1 1 calc R . .
C2D C 0.907(2) 0.1771(14) 0.7937(12) 0.136(14) Uani 1 1 d . . .
H2D H 0.9693 0.2006 0.8196 0.163 Uiso 1 1 calc R . .
C3D C 0.853(2) 0.0746(19) 0.7788(14) 0.136(9) Uani 1 1 d . . .
H3D H 0.8792 0.0362 0.8014 0.163 Uiso 1 1 calc R . .
C4D C 0.769(2) 0.0420(15) 0.7332(12) 0.121(7) Uani 1 1 d . . .
H4D H 0.7393 -0.0208 0.7211 0.145 Uiso 1 1 calc R . .
C5D C 0.7255(16) 0.1016(13) 0.7037(9) 0.100(6) Uani 1 1 d . . .
Sb1 Sb 0.52618(13) 0.24129(12) 0.27009(11) 0.1314(6) Uani 1 1 d D . .
F1 F 0.6063(13) 0.1940(15) 0.3136(15) 0.327(19) Uani 1 1 d D . .
F2 F 0.4195(11) 0.1927(12) 0.3044(10) 0.188(8) Uani 1 1 d . . .
F3 F 0.5402(12) 0.3447(15) 0.3424(6) 0.186(2) Uani 1 1 d D . .
F4 F 0.4982(17) 0.1366(12) 0.1909(12) 0.238(10) Uani 1 1 d . . .
F5 F 0.6204(12) 0.2905(12) 0.2348(15) 0.243(12) Uani 1 1 d . . .
F6 F 0.4338(9) 0.2916(10) 0.2243(7) 0.142(5) Uani 1 1 d . . .
Sb2 Sb 0.1726(2) 0.12417(15) 0.46270(14) 0.1902(14) Uani 1 1 d D . .
F7 F 0.0988(12) 0.0963(12) 0.5216(8) 0.172(6) Uani 1 1 d . . .
F8 F 0.2499(14) 0.0461(13) 0.4767(11) 0.194(7) Uani 1 1 d . . .
F9 F 0.238(2) 0.1437(14) 0.3987(14) 0.36(2) Uani 1 1 d . . .
F10 F 0.0703(13) 0.1589(16) 0.4206(12) 0.44(3) Uani 1 1 d D . .
F11 F 0.193(2) 0.2360(13) 0.5006(14) 0.325(19) Uani 1 1 d . . .
F12 F 0.098(2) 0.0016(15) 0.3955(11) 0.254(11) Uani 1 1 d . . .
C5 C 0.300(5) 0.882(4) 0.897(3) 0.35(4) Uani 1 1 d . . .
Cl3 Cl 0.2907(17) 0.9408(12) 0.8399(11) 0.232(9) Uani 0.56 1 d P . .
Cl3A Cl 0.2171(10) 0.8625(7) 0.9371(5) 0.096(3) Uani 0.44 1 d P . .
Cl4 Cl 0.4057(12) 0.9355(8) 0.9647(7) 0.268(6) Uani 1 1 d . . .
C6 C 0.021(4) 0.983(4) 0.844(3) 0.25(3) Uani 0.75 1 d P . .
Cl5 Cl 0.006(2) 0.9176(16) 0.7415(15) 0.44(2) Uani 0.75 1 d P . .
Cl6 Cl 0.0996(13) 1.0556(13) 0.8585(8) 0.237(7) Uani 0.75 1 d P . .
C7 C 0.200(3) 0.115(3) 0.683(3) 0.69(11) Uani 1 1 d D . .
H7A H 0.1649 0.0964 0.6353 0.823 Uiso 1 1 calc R . .
H7B H 0.1541 0.1265 0.7144 0.823 Uiso 1 1 calc R . .
Cl7 Cl 0.2905(9) 0.2078(11) 0.7019(8) 0.304(8) Uani 1 1 d . . .
Cl8 Cl 0.2673(10) 0.0330(12) 0.6952(7) 0.291(8) Uani 1 1 d D . .
C8 C 0.210(5) 0.566(3) 0.5979(16) 0.34(4) Uani 1 1 d . . .
H8A H 0.2613 0.6199 0.6243 0.407 Uiso 1 1 calc R . .
H8B H 0.2003 0.5260 0.6258 0.407 Uiso 1 1 calc R . .
Cl9 Cl 0.0963(8) 0.6071(9) 0.5750(6) 0.221(5) Uani 1 1 d . . .
Cl10 Cl 0.2397(11) 0.5084(9) 0.5254(6) 0.254(6) Uani 1 1 d . . .

loop_
_atom_site_aniso_label
_atom_site_aniso_U_11
_atom_site_aniso_U_22
_atom_site_aniso_U_33
_atom_site_aniso_U_23
_atom_site_aniso_U_13
_atom_site_aniso_U_12
Os1 0.1212(6) 0.0467(3) 0.0531(3) -0.0046(2) -0.0320(3) 0.0350(3)
Pd1 0.0513(5) 0.0434(5) 0.0419(5) 0.0122(4) -0.0030(4) 0.0076(4)
Cl1 0.0509(19) 0.085(2) 0.080(2) 0.0159(19) -0.0148(17) 0.0048(17)
Cl2 0.174(5) 0.103(3) 0.057(2) 0.041(2) -0.028(3) -0.035(3)
P1 0.081(2) 0.0327(14) 0.061(2) 0.0103(13) -0.0271(18) 0.0097(15)
P2 0.069(2) 0.071(2) 0.0346(15) 0.0043(14) -0.0013(14) 0.0362(18)
P3 0.0395(15) 0.0426(14) 0.0426(15) 0.0131(12) 0.0009(12) 0.0069(12)
P4 0.0473(16) 0.0367(14) 0.0445(15) 0.0083(11) 0.0069(13) 0.0079(12)
N1 0.154(13) 0.042(6) 0.049(7) -0.002(5) -0.021(7) 0.018(7)
N2 0.17(2) 0.074(12) 0.119(17) 0.031(11) -0.040(15) -0.010(13)
N3 0.113(10) 0.033(5) 0.056(6) 0.003(4) 0.004(7) 0.019(6)
N4 0.102(12) 0.055(8) 0.052(8) 0.007(6) -0.019(8) 0.030(8)
C1 0.042(6) 0.032(5) 0.048(6) 0.009(4) 0.006(5) 0.004(4)
C2 0.050(7) 0.037(5) 0.043(6) 0.000(4) -0.003(5) 0.013(5)
C3 0.032(5) 0.048(6) 0.029(5) 0.012(4) 0.002(4) 0.011(4)
C4 0.048(6) 0.039(5) 0.045(6) 0.006(5) -0.004(5) 0.013(5)
C11 0.054(8) 0.036(6) 0.126(13) 0.031(7) -0.034(9) -0.003(6)
C12 0.068(11) 0.161(19) 0.25(3) 0.18(2) 0.062(14) 0.037(11)
C13 0.087(14) 0.15(2) 0.29(4) 0.17(2) 0.030(18) 0.054(14)
C14 0.118(18) 0.108(15) 0.129(18) 0.045(14) 0.001(14) 0.057(14)
C15 0.19(2) 0.112(15) 0.109(15) 0.064(13) 0.074(16) 0.080(17)
C16 0.16(2) 0.082(12) 0.093(13) 0.031(10) 0.042(13) 0.066(13)
C21 0.102(11) 0.033(6) 0.055(7) 0.003(5) -0.019(7) 0.021(6)
C22 0.074(9) 0.048(7) 0.067(8) -0.005(6) -0.006(7) 0.017(7)
C23 0.073(9) 0.053(8) 0.067(9) 0.009(6) 0.006(7) 0.003(7)
C24 0.081(10) 0.044(7) 0.091(10) 0.024(7) 0.031(8) 0.004(7)
C25 0.077(10) 0.050(7) 0.096(11) 0.033(7) -0.007(8) 0.004(7)
C26 0.079(9) 0.041(6) 0.074(9) 0.018(6) -0.019(7) 0.004(6)
C31 0.071(9) 0.083(9) 0.036(6) 0.015(6) 0.000(6) 0.035(8)
C32 0.061(9) 0.066(9) 0.094(11) 0.010(8) -0.001(8) 0.012(7)
C33 0.124(16) 0.086(12) 0.071(10) 0.023(9) -0.001(10) 0.011(11)
C34 0.116(15) 0.092(12) 0.089(12) 0.051(10) -0.011(11) 0.036(11)
C35 0.080(12) 0.137(16) 0.119(15) 0.096(14) 0.007(10) 0.034(12)
C36 0.094(12) 0.145(16) 0.079(11) 0.074(11) 0.031(9) 0.063(12)
C41 0.094(11) 0.082(10) 0.062(9) 0.013(7) 0.011(8) 0.046(9)
C42 0.063(9) 0.119(13) 0.053(8) 0.026(8) 0.017(7) 0.045(9)
C43 0.083(11) 0.129(15) 0.068(10) 0.034(10) 0.027(8) 0.049(11)
C44 0.106(15) 0.136(18) 0.111(16) 0.024(13) 0.055(13) 0.059(14)
C45 0.117(15) 0.139(17) 0.065(10) 0.023(10) 0.051(11) 0.062(13)
C46 0.142(15) 0.110(12) 0.030(6) 0.027(7) 0.036(8) 0.072(11)
C51 0.026(6) 0.095(10) 0.043(6) 0.014(6) 0.004(5) -0.007(6)
C52 0.066(10) 0.150(18) 0.079(11) 0.044(12) 0.016(9) -0.012(11)
C53 0.079(14) 0.18(2) 0.096(15) 0.043(15) 0.020(11) -0.045(16)
C54 0.080(15) 0.19(3) 0.094(15) 0.045(16) 0.021(13) -0.046(16)
C55 0.083(16) 0.20(3) 0.093(14) 0.044(16) 0.023(13) -0.047(16)
C56 0.051(8) 0.110(13) 0.088(11) 0.023(10) 0.016(8) 0.017(8)
C61 0.055(7) 0.048(7) 0.066(8) 0.016(6) 0.006(6) 0.010(6)
C62 0.076(10) 0.058(8) 0.100(11) 0.037(8) -0.022(8) 0.012(7)
C63 0.096(13) 0.085(12) 0.145(18) 0.062(13) -0.012(12) 0.035(10)
C64 0.20(2) 0.061(10) 0.117(16) 0.021(10) -0.016(16) 0.062(13)
C65 0.20(2) 0.067(11) 0.108(15) -0.006(10) -0.060(15) 0.056(13)
C66 0.119(13) 0.045(7) 0.078(10) 0.013(7) -0.014(9) 0.025(8)
C71 0.058(7) 0.048(6) 0.037(6) 0.015(5) 0.022(5) 0.020(5)
C72 0.068(9) 0.061(8) 0.064(8) 0.028(6) 0.020(7) 0.025(7)
C73 0.069(9) 0.063(8) 0.108(12) 0.034(8) 0.025(9) 0.027(7)
C74 0.089(11) 0.064(8) 0.060(8) 0.032(7) 0.025(8) 0.018(7)
C75 0.098(13) 0.061(9) 0.099(12) 0.030(8) -0.021(10) 0.021(8)
C76 0.079(10) 0.053(8) 0.104(12) 0.035(8) -0.009(9) 0.016(7)
C81 0.061(8) 0.041(6) 0.057(7) 0.008(5) 0.016(6) 0.015(5)
C82 0.101(12) 0.068(9) 0.075(10) -0.001(8) 0.008(9) 0.040(9)
C83 0.144(17) 0.065(10) 0.089(12) -0.006(9) 0.017(12) 0.044(11)
C84 0.119(15) 0.053(9) 0.126(16) 0.016(9) 0.054(13) 0.033(9)
C85 0.080(10) 0.060(8) 0.092(11) 0.036(8) 0.039(9) 0.020(7)
C86 0.048(7) 0.046(6) 0.085(9) 0.020(6) 0.024(6) 0.014(5)
C1A 0.161(17) 0.054(8) 0.055(8) 0.022(7) 0.041(10) 0.034(10)
C2A 0.23(3) 0.073(11) 0.083(13) 0.014(9) 0.080(15) 0.032(14)
C3A 0.29(4) 0.108(17) 0.045(10) 0.007(10) 0.048(16) -0.09(2)
C4A 0.12(2) 0.11(2) 0.25(4) 0.10(3) -0.08(3) -0.052(16)
C5A 0.13(2) 0.10(1) 0.23(4) 0.10(2) -0.09(3) -0.050(15)
C1B 0.16(2) 0.074(12) 0.118(17) 0.031(11) -0.041(15) -0.010(13)
C2B 0.13(2) 0.21(3) 0.26(4) 0.13(3) -0.05(3) 0.05(2)
C3B 0.35(4) 0.17(3) 0.100(17) 0.08(2) -0.10(2) -0.05(2)
C4B 0.37(5) 0.16(3) 0.103(19) 0.09(2) -0.09(3) -0.06(3)
C5B 0.14(2) 0.12(2) 0.23(3) 0.11(2) -0.07(2) -0.049(15)
C1C 0.144(18) 0.119(15) 0.030(7) 0.015(8) 0.005(9) 0.072(14)
C2C 0.081(13) 0.19(2) 0.048(10) 0.015(13) 0.018(9) -0.004(15)
C3C 0.105(17) 0.15(2) 0.071(12) 0.027(12) 0.007(11) -0.001(14)
C4C 0.097(13) 0.060(9) 0.091(12) 0.003(8) 0.029(10) 0.016(8)
C5C 0.087(10) 0.045(7) 0.061(8) 0.002(6) 0.001(7) 0.014(7)
C1D 0.104(12) 0.057(8) 0.054(8) 0.007(6) -0.018(8) 0.033(8)
C2D 0.16(2) 0.12(2) 0.13(2) 0.040(16) 0.008(18) 0.062(15)
C3D 0.15(2) 0.13(2) 0.13(2) 0.043(16) 0.009(17) 0.065(17)
C4D 0.18(2) 0.091(14) 0.105(16) 0.038(12) 0.023(16) 0.040(15)
C5D 0.146(18) 0.084(12) 0.080(11) 0.028(9) 0.031(12) 0.048(12)
Sb1 0.1196(13) 0.0960(10) 0.1640(16) 0.0468(10) 0.0010(11) -0.0139(9)
F1 0.144(16) 0.157(17) 0.66(6) 0.09(3) 0.12(3) 0.031(13)
F2 0.146(12) 0.193(15) 0.270(19) 0.174(15) 0.015(12) -0.026(11)
F3 0.144(13) 0.190(15) 0.273(19) 0.179(14) 0.015(12) -0.023(10)
F4 0.27(2) 0.115(12) 0.26(2) -0.007(13) 0.018(19) -0.017(13)
F5 0.142(12) 0.139(12) 0.50(4) 0.150(18) 0.149(18) 0.000(10)
F6 0.122(10) 0.153(11) 0.154(11) 0.076(9) -0.005(8) 0.003(8)
Sb2 0.334(4) 0.1245(14) 0.220(2) 0.1055(16) 0.213(3) 0.133(2)
F7 0.208(15) 0.212(16) 0.166(13) 0.110(12) 0.127(12) 0.067(13)
F8 0.199(17) 0.177(15) 0.27(2) 0.110(15) 0.117(16) 0.075(13)
F9 0.71(5) 0.210(18) 0.42(3) 0.23(2) 0.51(4) 0.29(3)
F10 0.52(5) 0.43(4) 0.172(19) 0.04(2) 0.02(3) -0.39(4)
F11 0.54(4) 0.135(14) 0.35(3) 0.035(16) 0.37(3) 0.03(2)
F12 0.41(4) 0.180(19) 0.187(18) 0.064(15) 0.05(2) 0.10(2)
C5 0.49(9) 0.23(5) 0.24(5) 0.07(4) -0.21(6) 0.04(5)
Cl3 0.31(3) 0.145(13) 0.213(18) 0.057(13) -0.006(17) 0.006(14)
Cl3A 0.151(10) 0.060(5) 0.076(6) 0.025(4) 0.011(6) 0.025(6)
Cl4 0.396(19) 0.199(10) 0.242(12) 0.106(9) 0.022(12) 0.126(11)
C6 0.27(6) 0.26(6) 0.19(5) 0.14(4) 0.01(4) -0.15(5)
Cl5 0.58(4) 0.26(2) 0.41(3) 0.22(2) -0.22(3) -0.11(3)
Cl6 0.236(15) 0.268(18) 0.194(13) 0.093(12) -0.045(11) 0.051(14)
C7 0.49(9) 0.48(10) 0.99(19) 0.59(13) -0.60(12) -0.32(8)
Cl7 0.179(10) 0.291(15) 0.342(17) -0.008(12) -0.070(10) 0.101(10)
Cl8 0.227(12) 0.332(17) 0.194(10) -0.043(11) -0.027(9) 0.025(11)
C8 0.54(9) 0.25(5) 0.09(2) 0.07(3) -0.09(4) -0.24(6)
Cl9 0.185(8) 0.329(15) 0.180(8) 0.161(10) 0.020(7) -0.022(9)
Cl10 0.342(16) 0.238(12) 0.152(8) 0.023(8) 0.081(9) 0.013(11)

loop_
_atom_type_symbol
_atom_type_description
_atom_type_scat_dispersion_real
_atom_type_scat_dispersion_imag
_atom_type_scat_source
C C 0.0033 0.0016 'International Tables Vol C Tables 4.2.6.8 and 6.1.1.4'
H H 0.0000 0.0000 'International Tables Vol C Tables 4.2.6.8 and 6.1.1.4'
N N 0.0061 0.0033 'International Tables Vol C Tables 4.2.6.8 and 6.1.1.4'
F F 0.0171 0.0103 'International Tables Vol C Tables 4.2.6.8 and 6.1.1.4'
P P 0.1023 0.0942 'International Tables Vol C Tables 4.2.6.8 and 6.1.1.4'
Cl Cl 0.1484 0.1585 'International Tables Vol C Tables 4.2.6.8 and 6.1.1.4'
Pd Pd -0.9988 1.0072 'International Tables Vol C Tables 4.2.6.8 and 6.1.1.4'
Sb Sb -0.5866 1.5461 'International Tables Vol C Tables 4.2.6.8 and 6.1.1.4'
Os Os -1.2165 7.6030 'International Tables Vol C Tables 4.2.6.8 and 6.1.1.4'

loop_
_geom_angle_atom_site_label_1
_geom_angle_atom_site_label_2
_geom_angle_atom_site_label_3
_geom_angle
_geom_angle_site_symmetry_1
_geom_angle_site_symmetry_3
N2 Os1 N4 160.5(7) . .
N2 Os1 N1 80.4(5) . .
N4 Os1 N1 91.9(9) . .
N2 Os1 N3 83.9(4) . .
N4 Os1 N3 77.7(9) . .
N1 Os1 N3 86.1(5) . .
N2 Os1 P1 103.5(3) . .
N4 Os1 P1 84.8(8) . .
N1 Os1 P1 175.8(4) . .
N3 Os1 P1 95.7(3) . .
N2 Os1 P2 100.1(3) . .
N4 Os1 P2 98.0(9) . .
N1 Os1 P2 91.5(4) . .
N3 Os1 P2 174.9(3) . .
P1 Os1 P2 86.44(12) . .
P4 Pd1 P3 84.20(11) . .
P4 Pd1 Cl1 166.80(13) . .
P3 Pd1 Cl1 90.41(13) . .
P4 Pd1 Cl2 93.61(17) . .
P3 Pd1 Cl2 177.77(18) . .
Cl1 Pd1 Cl2 91.65(17) . .
C21 P1 C11 99.5(7) . .
C21 P1 C1 107.3(5) . .
C11 P1 C1 102.5(5) . .
C21 P1 Os1 111.8(4) . .
C11 P1 Os1 125.5(6) . .
C1 P1 Os1 108.7(4) . .
C31 P2 C41 100.1(7) . .
C31 P2 C2 102.2(5) . .
C41 P2 C2 107.0(6) . .
C31 P2 Os1 124.0(5) . .
C41 P2 Os1 113.2(5) . .
C2 P2 Os1 108.8(4) . .
C51 P3 C61 105.4(7) . .
C51 P3 C3 106.1(5) . .
C61 P3 C3 106.5(5) . .
C51 P3 Pd1 117.6(4) . .
C61 P3 Pd1 111.5(4) . .
C3 P3 Pd1 109.2(3) . .
C71 P4 C81 105.7(5) . .
C71 P4 C4 105.4(5) . .
C81 P4 C4 105.4(5) . .
C71 P4 Pd1 123.1(4) . .
C81 P4 Pd1 105.4(4) . .
C4 P4 Pd1 110.5(4) . .
C1A N1 C5A 135.5(19) . .
C1A N1 Os1 123.0(9) . .
C5A N1 Os1 101.5(16) . .
C5B N2 C1B 108.7(17) . .
C5B N2 Os1 121.0(13) . .
C1B N2 Os1 129.8(12) . .
C1C N3 C5C 117.4(14) . .
C1C N3 Os1 125.1(11) . .
C5C N3 Os1 117.5(10) . .
C1D N4 C5D 114.3(18) . .
C1D N4 Os1 130.2(16) . .
C5D N4 Os1 113.5(16) . .
C4 C1 C2 90.2(8) . .
C4 C1 P1 120.2(8) . .
C2 C1 P1 115.3(7) . .
C4 C1 H1 109.9 . .
C2 C1 H1 109.9 . .
P1 C1 H1 109.9 . .
C1 C2 C3 90.0(8) . .
C1 C2 P2 115.5(7) . .
C3 C2 P2 119.3(7) . .
C1 C2 H2 110.2 . .
C3 C2 H2 110.2 . .
P2 C2 H2 110.2 . .
C2 C3 C4 89.3(8) . .
C2 C3 P3 118.6(7) . .
C4 C3 P3 112.5(7) . .
C2 C3 H3 111.5 . .
C4 C3 H3 111.5 . .
P3 C3 H3 111.5 . .
C1 C4 C3 90.3(8) . .
C1 C4 P4 115.9(7) . .
C3 C4 P4 113.1(7) . .
C1 C4 H4 111.9 . .
C3 C4 H4 111.9 . .
P4 C4 H4 111.9 . .
C12 C11 C16 117.3(16) . .
C12 C11 P1 117.6(15) . .
C16 C11 P1 125.0(11) . .
C11 C12 C13 120.2(18) . .
C11 C12 H12 119.9 . .
C13 C12 H12 119.9 . .
C14 C13 C12 121.7(17) . .
C14 C13 H13 119.2 . .
C12 C13 H13 119.2 . .
C13 C14 C15 115(2) . .
C13 C14 H14 122.5 . .
C15 C14 H14 122.5 . .
C16 C15 C14 127(2) . .
C16 C15 H15 116.3 . .
C14 C15 H15 116.3 . .
C15 C16 C11 118.0(18) . .
C15 C16 H16 121.0 . .
C11 C16 H16 121.0 . .
C22 C21 C26 117.9(13) . .
C22 C21 P1 117.9(10) . .
C26 C21 P1 123.6(11) . .
C21 C22 C23 123.1(14) . .
C21 C22 H22 118.5 . .
C23 C22 H22 118.5 . .
C22 C23 C24 117.8(13) . .
C22 C23 H23 121.1 . .
C24 C23 H23 121.1 . .
C25 C24 C23 119.4(13) . .
C25 C24 H24 120.3 . .
C23 C24 H24 120.3 . .
C26 C25 C24 119.6(14) . .
C26 C25 H25 120.2 . .
C24 C25 H25 120.2 . .
C25 C26 C21 122.0(13) . .
C25 C26 H26 119.0 . .
C21 C26 H26 119.0 . .
C32 C31 C36 119.6(14) . .
C32 C31 P2 123.1(11) . .
C36 C31 P2 117.2(13) . .
C31 C32 C33 120.4(16) . .
C31 C32 H32 119.8 . .
C33 C32 H32 119.8 . .
C34 C33 C32 118.5(19) . .
C34 C33 H33 120.7 . .
C32 C33 H33 120.7 . .
C35 C34 C33 122.4(17) . .
C35 C34 H34 118.8 . .
C33 C34 H34 118.8 . .
C34 C35 C36 121.5(17) . .
C34 C35 H35 119.2 . .
C36 C35 H35 119.2 . .
C35 C36 C31 117.6(18) . .
C35 C36 H36 121.2 . .
C31 C36 H36 121.2 . .
C46 C41 C42 119.6(15) . .
C46 C41 P2 116.6(12) . .
C42 C41 P2 123.1(12) . .
C41 C42 C43 120.9(14) . .
C41 C42 H42 119.6 . .
C43 C42 H42 119.5 . .
C44 C43 C42 117.6(16) . .
C44 C43 H43 121.2 . .
C42 C43 H43 121.2 . .
C45 C44 C43 121.0(16) . .
C45 C44 H44 119.5 . .
C43 C44 H44 119.5 . .
C44 C45 C46 120.3(16) . .
C44 C45 H45 119.9 . .
C46 C45 H45 119.9 . .
C41 C46 C45 120.2(16) . .
C41 C46 H46 119.9 . .
C45 C46 H46 119.9 . .
C52 C51 C56 114.7(15) . .
C52 C51 P3 124.8(13) . .
C56 C51 P3 120.4(12) . .
C51 C52 C53 120(2) . .
C51 C52 H52 120.0 . .
C53 C52 H52 119.9 . .
C54 C53 C52 127(3) . .
C54 C53 H53 116.6 . .
C52 C53 H53 116.7 . .
C55 C54 C53 113(2) . .
C55 C54 H54 123.4 . .
C53 C54 H54 123.4 . .
C54 C55 C56 125(3) . .
C54 C55 H55 117.5 . .
C56 C55 H55 117.5 . .
C55 C56 C51 120(2) . .
C55 C56 H56 119.8 . .
C51 C56 H56 119.8 . .
C66 C61 C62 118.8(12) . .
C66 C61 P3 119.2(10) . .
C62 C61 P3 121.9(10) . .
C63 C62 C61 118.8(15) . .
C63 C62 H62 120.6 . .
C61 C62 H62 120.6 . .
C64 C63 C62 120.7(16) . .
C64 C63 H63 119.6 . .
C62 C63 H63 119.6 . .
C65 C64 C63 120.9(16) . .
C65 C64 H64 119.6 . .
C63 C64 H64 119.6 . .
C64 C65 C66 121.1(17) . .
C64 C65 H65 119.5 . .
C66 C65 H65 119.4 . .
C61 C66 C65 119.7(14) . .
C61 C66 H66 120.2 . .
C65 C66 H66 120.2 . .
C76 C71 C72 118.9(12) . .
C76 C71 P4 122.6(11) . .
C72 C71 P4 118.0(9) . .
C73 C72 C71 118.9(12) . .
C73 C72 H72 120.6 . .
C71 C72 H72 120.6 . .
C72 C73 C74 121.4(14) . .
C72 C73 H73 119.3 . .
C74 C73 H73 119.3 . .
C75 C74 C73 119.5(14) . .
C75 C74 H74 120.3 . .
C73 C74 H74 120.3 . .
C74 C75 C76 120.2(14) . .
C74 C75 H75 119.9 . .
C76 C75 H75 119.9 . .
C71 C76 C75 121.0(15) . .
C71 C76 H76 119.5 . .
C75 C76 H76 119.5 . .
C86 C81 C82 119.2(12) . .
C86 C81 P4 124.2(10) . .
C82 C81 P4 116.4(10) . .
C83 C82 C81 119.4(15) . .
C83 C82 H82 120.3 . .
C81 C82 H82 120.3 . .
C82 C83 C84 119.9(17) . .
C82 C83 H83 120.0 . .
C84 C83 H83 120.0 . .
C85 C84 C83 120.9(14) . .
C85 C84 H84 119.6 . .
C83 C84 H84 119.6 . .
C84 C85 C86 117.7(15) . .
C84 C85 H85 121.2 . .
C86 C85 H85 121.2 . .
C81 C86 C85 122.9(14) . .
C81 C86 H86 118.6 . .
C85 C86 H86 118.6 . .
C2A C1A N1 123.1(17) . .
C2A C1A H1A 118.5 . .
N1 C1A H1A 118.5 . .
C1A C2A C3A 115(2) . .
C1A C2A H2A 122.7 . .
C3A C2A H2A 122.5 . .
C4A C3A C2A 109(2) . .
C4A C3A H3A 125.1 . .
C2A C3A H3A 125.6 . .
C5A C4A C3A 142(3) . .
C5A C4A H4A 108.8 . .
C3A C4A H4A 108.9 . .
C4A C5A C5B 135(2) . .
C4A C5A N1 95(3) . .
C5B C5A N1 131(2) . .
N2 C1B C2B 122(2) . .
N2 C1B H1B 119.0 . .
C2B C1B H1B 119.3 . .
C3B C2B C1B 116(3) . .
C3B C2B H2B 122.4 . .
C1B C2B H2B 122.1 . .
C4B C3B C2B 118(3) . .
C4B C3B H3B 120.0 . .
C2B C3B H3B 122.0 . .
C5B C4B C3B 115(4) . .
C5B C4B H4B 122.5 . .
C3B C4B H4B 122.8 . .
N2 C5B C4B 134(3) . .
N2 C5B C5A 103(2) . .
C4B C5B C5A 118(4) . .
C2C C1C N3 123.9(18) . .
C2C C1C H1C 118.0 . .
N3 C1C H1C 118.0 . .
C1C C2C C3C 118(2) . .
C1C C2C H2C 121.0 . .
C3C C2C H2C 121.0 . .
C4C C3C C2C 118(2) . .
C4C C3C H3C 121.2 . .
C2C C3C H3C 121.2 . .
C3C C4C C5C 125(2) . .
C3C C4C H4C 117.4 . .
C5C C4C H4C 117.4 . .
C4C C5C N3 117.5(15) . .
C4C C5C C5D 127.2(16) . .
N3 C5C C5D 114.7(13) . .
N4 C1D C2D 128.3(17) . .
N4 C1D H1D 115.9 . .
C2D C1D H1D 115.9 . .
C1D C2D C3D 114(2) . .
C1D C2D H2D 123.2 . .
C3D C2D H2D 123.2 . .
C4D C3D C2D 119(2) . .
C4D C3D H3D 120.3 . .
C2D C3D H3D 120.3 . .
C3D C4D C5D 120(2) . .
C3D C4D H4D 119.8 . .
C5D C4D H4D 119.8 . .
C5C C5D C4D 123.1(19) . .
C5C C5D N4 115.4(15) . .
C4D C5D N4 121(2) . .
F1 Sb1 F3 92.5(10) . .
F1 Sb1 F5 91.6(11) . .
F3 Sb1 F5 93.4(9) . .
F1 Sb1 F4 93.5(12) . .
F3 Sb1 F4 173.5(9) . .
F5 Sb1 F4 88.8(11) . .
F1 Sb1 F6 177.4(9) . .
F3 Sb1 F6 87.0(7) . .
F5 Sb1 F6 91.0(8) . .
F4 Sb1 F6 86.8(9) . .
F1 Sb1 F2 92.4(9) . .
F3 Sb1 F2 86.3(9) . .
F5 Sb1 F2 176.0(8) . .
F4 Sb1 F2 91.0(10) . .
F6 Sb1 F2 85.0(6) . .
F11 Sb2 F8 125.8(16) . .
F11 Sb2 F9 88.2(9) . .
F8 Sb2 F9 89.5(9) . .
F11 Sb2 F10 77.7(15) . .
F8 Sb2 F10 156.3(10) . .
F9 Sb2 F10 88.2(12) . .
F11 Sb2 F7 95.7(8) . .
F8 Sb2 F7 90.8(7) . .
F9 Sb2 F7 175.0(13) . .
F10 Sb2 F7 89.5(9) . .
F11 Sb2 F12 155.0(16) . .
F8 Sb2 F12 79.2(10) . .
F9 Sb2 F12 91.2(13) . .
F10 Sb2 F12 77.2(10) . .
F7 Sb2 F12 84.0(10) . .
Cl3A C5 Cl3 124(4) . .
Cl3A C5 Cl4 104(3) . .
Cl3 C5 Cl4 111(4) . .
Cl6 C6 Cl5 103(3) . .
Cl7 C7 Cl8 99(2) . .
Cl7 C7 H7A 112.0 . .
Cl8 C7 H7A 112.0 . .
Cl7 C7 H7B 112.0 . .
Cl8 C7 H7B 112.0 . .
H7A C7 H7B 109.7 . .
Cl10 C8 Cl9 106.9(19) . .
Cl10 C8 H8A 110.3 . .
Cl9 C8 H8A 110.3 . .
Cl10 C8 H8B 110.3 . .
Cl9 C8 H8B 110.3 . .
H8A C8 H8B 108.6 . .

loop_
_geom_bond_atom_site_label_1
_geom_bond_atom_site_label_2
_geom_bond_distance
_geom_bond_site_symmetry_2
Os1 N2 2.036(9) .
Os1 N4 2.073(16) .
Os1 N1 2.120(14) .
Os1 N3 2.126(11) .
Os1 P1 2.306(4) .
Os1 P2 2.323(4) .
Pd1 P4 2.234(3) .
Pd1 P3 2.236(3) .
Pd1 Cl1 2.338(4) .
Pd1 Cl2 2.344(4) .
P1 C21 1.855(14) .
P1 C11 1.861(16) .
P1 C1 1.884(11) .
P2 C31 1.840(14) .
P2 C41 1.857(16) .
P2 C2 1.876(11) .
P3 C51 1.801(12) .
P3 C61 1.814(12) .
P3 C3 1.846(10) .
P4 C71 1.812(12) .
P4 C81 1.818(11) .
P4 C4 1.831(11) .
N1 C1A 1.38(2) .
N1 C5A 1.420(18) .
N2 C5B 1.32(3) .
N2 C1B 1.352(17) .
N3 C1C 1.36(2) .
N3 C5C 1.368(17) .
N4 C1D 1.32(2) .
N4 C5D 1.51(4) .
C1 C4 1.548(13) .
C1 C2 1.557(17) .
C1 H1 0.9900 .
C2 C3 1.564(13) .
C2 H2 0.9900 .
C3 C4 1.564(16) .
C3 H3 0.9900 .
C4 H4 0.9900 .
C11 C12 1.353(19) .
C11 C16 1.40(3) .
C12 C13 1.42(3) .
C12 H12 0.9400 .
C13 C14 1.31(3) .
C13 H13 0.9400 .
C14 C15 1.35(3) .
C14 H14 0.9400 .
C15 C16 1.31(3) .
C15 H15 0.9400 .
C16 H16 0.9400 .
C21 C22 1.346(19) .
C21 C26 1.386(17) .
C22 C23 1.37(2) .
C22 H22 0.9400 .
C23 C24 1.41(2) .
C23 H23 0.9400 .
C24 C25 1.38(2) .
C24 H24 0.9400 .
C25 C26 1.348(19) .
C25 H25 0.9400 .
C26 H26 0.9400 .
C31 C32 1.38(2) .
C31 C36 1.41(2) .
C32 C33 1.39(2) .
C32 H32 0.9400 .
C33 C34 1.37(3) .
C33 H33 0.9400 .
C34 C35 1.30(2) .
C34 H34 0.9400 .
C35 C36 1.40(2) .
C35 H35 0.9400 .
C36 H36 0.9400 .
C41 C46 1.355(19) .
C41 C42 1.372(19) .
C42 C43 1.40(2) .
C42 H42 0.9400 .
C43 C44 1.38(2) .
C43 H43 0.9400 .
C44 C45 1.35(3) .
C44 H44 0.9400 .
C45 C46 1.38(2) .
C45 H45 0.9400 .
C46 H46 0.9400 .
C51 C52 1.35(2) .
C51 C56 1.38(2) .
C52 C53 1.36(3) .
C52 H52 0.9400 .
C53 C54 1.33(5) .
C53 H53 0.9400 .
C54 C55 1.30(5) .
C54 H54 0.9400 .
C55 C56 1.38(3) .
C55 H55 0.9400 .
C56 H56 0.9400 .
C61 C66 1.355(19) .
C61 C62 1.404(18) .
C62 C63 1.38(2) .
C62 H62 0.9400 .
C63 C64 1.35(3) .
C63 H63 0.9400 .
C64 C65 1.31(2) .
C64 H64 0.9400 .
C65 C66 1.39(2) .
C65 H65 0.9400 .
C66 H66 0.9400 .
C71 C76 1.368(16) .
C71 C72 1.403(17) .
C72 C73 1.38(2) .
C72 H72 0.9400 .
C73 C74 1.378(19) .
C73 H73 0.9400 .
C74 C75 1.35(2) .
C74 H74 0.9400 .
C75 C76 1.39(2) .
C75 H75 0.9400 .
C76 H76 0.9400 .
C81 C86 1.365(18) .
C81 C82 1.405(19) .
C82 C83 1.39(2) .
C82 H82 0.9400 .
C83 C84 1.40(3) .
C83 H83 0.9400 .
C84 C85 1.39(2) .
C84 H84 0.9400 .
C85 C86 1.395(17) .
C85 H85 0.9400 .
C86 H86 0.9400 .
C1A C2A 1.35(2) .
C1A H1A 0.9400 .
C2A C3A 1.49(4) .
C2A H2A 0.9400 .
C3A C4A 1.48(4) .
C3A H3A 0.9400 .
C4A C5A 1.40(5) .
C4A H4A 0.9400 .
C5A C5B 1.44(5) .
C1B C2B 1.46(3) .
C1B H1B 0.9400 .
C2B C3B 1.39(6) .
C2B H2B 0.9400 .
C3B C4B 1.27(6) .
C3B H3B 0.9400 .
C4B C5B 1.30(3) .
C4B H4B 0.9400 .
C1C C2C 1.35(3) .
C1C H1C 0.9400 .
C2C C3C 1.38(3) .
C2C H2C 0.9400 .
C3C C4C 1.32(3) .
C3C H3C 0.9400 .
C4C C5C 1.36(2) .
C4C H4C 0.9400 .
C5C C5D 1.40(2) .
C1D C2D 1.36(2) .
C1D H1D 0.9400 .
C2D C3D 1.57(4) .
C2D H2D 0.9400 .
C3D C4D 1.35(3) .
C3D H3D 0.9400 .
C4D C5D 1.41(3) .
C4D H4D 0.9400 .
Sb1 F1 1.728(17) .
Sb1 F3 1.784(18) .
Sb1 F5 1.805(15) .
Sb1 F4 1.864(18) .
Sb1 F6 1.898(13) .
Sb1 F2 1.925(14) .
Sb2 F11 1.618(19) .
Sb2 F8 1.789(17) .
Sb2 F9 1.80(3) .
Sb2 F10 1.820(19) .
Sb2 F7 1.831(12) .
Sb2 F12 2.02(2) .
C5 Cl3A 1.58(8) .
C5 Cl3 1.70(5) .
C5 Cl4 1.82(5) .
C6 Cl6 1.40(4) .
C6 Cl5 2.03(6) .
C7 Cl7 1.70(5) .
C7 Cl8 1.73(5) .
C7 H7A 0.9800 .
C7 H7B 0.9800 .
C8 Cl10 1.64(5) .
C8 Cl9 1.87(7) .
C8 H8A 0.9800 .
C8 H8B 0.9800 .

loop_
_geom_torsion_atom_site_label_1
_geom_torsion_atom_site_label_2
_geom_torsion_atom_site_label_3
_geom_torsion_atom_site_label_4
_geom_torsion
_geom_torsion_site_symmetry_1
_geom_torsion_site_symmetry_2
_geom_torsion_site_symmetry_3
_geom_torsion_site_symmetry_4
N2 Os1 P1 C21 121.7(6) . . . .
N4 Os1 P1 C21 -40.4(11) . . . .
N3 Os1 P1 C21 36.6(6) . . . .
P2 Os1 P1 C21 -138.8(5) . . . .
N2 Os1 P1 C11 1.5(6) . . . .
N4 Os1 P1 C11 -160.7(11) . . . .
N3 Os1 P1 C11 -83.7(6) . . . .
P2 Os1 P1 C11 101.0(5) . . . .
N2 Os1 P1 C1 -120.0(5) . . . .
N4 Os1 P1 C1 77.8(10) . . . .
N3 Os1 P1 C1 154.8(5) . . . .
P2 Os1 P1 C1 -20.5(4) . . . .
N2 Os1 P2 C31 2.4(6) . . . .
N4 Os1 P2 C31 175.1(10) . . . .
N1 Os1 P2 C31 83.0(6) . . . .
P1 Os1 P2 C31 -100.7(5) . . . .
N2 Os1 P2 C41 -118.8(6) . . . .
N4 Os1 P2 C41 53.8(10) . . . .
N1 Os1 P2 C41 -38.3(6) . . . .
P1 Os1 P2 C41 138.0(5) . . . .
N2 Os1 P2 C2 122.4(5) . . . .
N4 Os1 P2 C2 -65.0(9) . . . .
N1 Os1 P2 C2 -157.1(5) . . . .
P1 Os1 P2 C2 19.3(4) . . . .
P4 Pd1 P3 C51 -149.8(5) . . . .
Cl1 Pd1 P3 C51 42.3(5) . . . .
P4 Pd1 P3 C61 88.3(5) . . . .
Cl1 Pd1 P3 C61 -79.6(5) . . . .
P4 Pd1 P3 C3 -29.0(3) . . . .
Cl1 Pd1 P3 C3 163.0(3) . . . .
P3 Pd1 P4 C71 151.8(4) . . . .
Cl1 Pd1 P4 C71 -141.9(7) . . . .
Cl2 Pd1 P4 C71 -28.6(4) . . . .
P3 Pd1 P4 C81 -87.2(4) . . . .
Cl1 Pd1 P4 C81 -20.9(8) . . . .
Cl2 Pd1 P4 C81 92.4(5) . . . .
P3 Pd1 P4 C4 26.2(4) . . . .
Cl1 Pd1 P4 C4 92.5(7) . . . .
Cl2 Pd1 P4 C4 -154.2(4) . . . .
N2 Os1 N1 C1A -174.1(13) . . . .
N4 Os1 N1 C1A -12.1(15) . . . .
N3 Os1 N1 C1A -89.6(13) . . . .
P2 Os1 N1 C1A 85.9(12) . . . .
N2 Os1 N1 C5A 8.2(13) . . . .
N4 Os1 N1 C5A 170.2(16) . . . .
N3 Os1 N1 C5A 92.7(13) . . . .
P2 Os1 N1 C5A -91.8(13) . . . .
N4 Os1 N2 C5B -86(4) . . . .
N1 Os1 N2 C5B -18(2) . . . .
N3 Os1 N2 C5B -105(2) . . . .
P1 Os1 N2 C5B 161(2) . . . .
P2 Os1 N2 C5B 72(2) . . . .
N4 Os1 N2 C1B 104(4) . . . .
N1 Os1 N2 C1B 171.9(14) . . . .
N3 Os1 N2 C1B 84.9(14) . . . .
P1 Os1 N2 C1B -9.5(14) . . . .
P2 Os1 N2 C1B -98.3(14) . . . .
N2 Os1 N3 C1C -12.7(12) . . . .
N4 Os1 N3 C1C 173.8(15) . . . .
N1 Os1 N3 C1C -93.4(12) . . . .
P1 Os1 N3 C1C 90.4(12) . . . .
N2 Os1 N3 C5C 169.2(11) . . . .
N4 Os1 N3 C5C -4.4(13) . . . .
N1 Os1 N3 C5C 88.4(11) . . . .
P1 Os1 N3 C5C -87.8(10) . . . .
N2 Os1 N4 C1D 175.0(14) . . . .
N1 Os1 N4 C1D 109(3) . . . .
N3 Os1 N4 C1D -166(3) . . . .
P1 Os1 N4 C1D -68(3) . . . .
P2 Os1 N4 C1D 17(3) . . . .
N2 Os1 N4 C5D -22(5) . . . .
N1 Os1 N4 C5D -88.0(19) . . . .
N3 Os1 N4 C5D -2.4(17) . . . .
P1 Os1 N4 C5D 94.6(19) . . . .
P2 Os1 N4 C5D -179.7(18) . . . .
C21 P1 C1 C4 -114.6(10) . . . .
C11 P1 C1 C4 -10.4(11) . . . .
Os1 P1 C1 C4 124.3(8) . . . .
C21 P1 C1 C2 139.2(8) . . . .
C11 P1 C1 C2 -116.6(9) . . . .
Os1 P1 C1 C2 18.1(8) . . . .
C4 C1 C2 C3 -3.8(8) . . . .
P1 C1 C2 C3 120.1(7) . . . .
C4 C1 C2 P2 -126.6(7) . . . .
P1 C1 C2 P2 -2.7(10) . . . .
C31 P2 C2 C1 119.0(9) . . . .
C41 P2 C2 C1 -136.4(9) . . . .
Os1 P2 C2 C1 -13.7(8) . . . .
C31 P2 C2 C3 13.5(10) . . . .
C41 P2 C2 C3 118.1(10) . . . .
Os1 P2 C2 C3 -119.2(8) . . . .
C1 C2 C3 C4 3.8(8) . . . .
P2 C2 C3 C4 123.3(8) . . . .
C1 C2 C3 P3 119.2(8) . . . .
P2 C2 C3 P3 -121.3(7) . . . .
C51 P3 C3 C2 52.1(10) . . . .
C61 P3 C3 C2 164.1(9) . . . .
Pd1 P3 C3 C2 -75.5(8) . . . .
C51 P3 C3 C4 154.3(8) . . . .
C61 P3 C3 C4 -93.7(8) . . . .
Pd1 P3 C3 C4 26.8(7) . . . .
C2 C1 C4 C3 3.8(8) . . . .
P1 C1 C4 C3 -116.0(8) . . . .
C2 C1 C4 P4 -112.3(9) . . . .
P1 C1 C4 P4 128.0(8) . . . .
C2 C3 C4 C1 -3.8(8) . . . .
P3 C3 C4 C1 -124.7(7) . . . .
C2 C3 C4 P4 114.8(7) . . . .
P3 C3 C4 P4 -6.1(9) . . . .
C71 P4 C4 C1 -49.8(10) . . . .
C81 P4 C4 C1 -161.3(8) . . . .
Pd1 P4 C4 C1 85.3(8) . . . .
C71 P4 C4 C3 -152.1(7) . . . .
C81 P4 C4 C3 96.3(8) . . . .
Pd1 P4 C4 C3 -17.1(8) . . . .
C21 P1 C11 C12 -172.9(16) . . . .
C1 P1 C11 C12 76.8(17) . . . .
Os1 P1 C11 C12 -47.3(17) . . . .
C21 P1 C11 C16 11.3(16) . . . .
C1 P1 C11 C16 -99.0(15) . . . .
Os1 P1 C11 C16 136.8(15) . . . .
C16 C11 C12 C13 -3(3) . . . .
P1 C11 C12 C13 -179(2) . . . .
C11 C12 C13 C14 3(4) . . . .
C12 C13 C14 C15 1(4) . . . .
C13 C14 C15 C16 -7(4) . . . .
C14 C15 C16 C11 8(4) . . . .
C12 C11 C16 C15 -3(3) . . . .
P1 C11 C16 C15 173.3(17) . . . .
C11 P1 C21 C22 62.5(12) . . . .
C1 P1 C21 C22 168.9(11) . . . .
Os1 P1 C21 C22 -72.0(12) . . . .
C11 P1 C21 C26 -126.2(13) . . . .
C1 P1 C21 C26 -19.8(14) . . . .
Os1 P1 C21 C26 99.3(12) . . . .
C26 C21 C22 C23 3(2) . . . .
P1 C21 C22 C23 174.9(11) . . . .
C21 C22 C23 C24 -5(2) . . . .
C22 C23 C24 C25 4(2) . . . .
C23 C24 C25 C26 -2(2) . . . .
C24 C25 C26 C21 0(3) . . . .
C22 C21 C26 C25 0(2) . . . .
P1 C21 C26 C25 -171.5(13) . . . .
C41 P2 C31 C32 -22.6(13) . . . .
C2 P2 C31 C32 87.3(12) . . . .
Os1 P2 C31 C32 -149.7(10) . . . .
C41 P2 C31 C36 161.4(12) . . . .
C2 P2 C31 C36 -88.7(12) . . . .
Os1 P2 C31 C36 34.3(13) . . . .
C36 C31 C32 C33 2(2) . . . .
P2 C31 C32 C33 -173.5(12) . . . .
C31 C32 C33 C34 -1(2) . . . .
C32 C33 C34 C35 -1(3) . . . .
C33 C34 C35 C36 2(3) . . . .
C34 C35 C36 C31 -1(3) . . . .
C32 C31 C36 C35 -1(2) . . . .
P2 C31 C36 C35 175.0(13) . . . .
C31 P2 C41 C46 -59.2(14) . . . .
C2 P2 C41 C46 -165.4(13) . . . .
Os1 P2 C41 C46 74.8(14) . . . .
C31 P2 C41 C42 130.3(15) . . . .
C2 P2 C41 C42 24.1(16) . . . .
Os1 P2 C41 C42 -95.7(14) . . . .
C46 C41 C42 C43 3(3) . . . .
P2 C41 C42 C43 172.8(14) . . . .
C41 C42 C43 C44 -1(3) . . . .
C42 C43 C44 C45 3(3) . . . .
C43 C44 C45 C46 -6(4) . . . .
C42 C41 C46 C45 -6(3) . . . .
P2 C41 C46 C45 -176.6(15) . . . .
C44 C45 C46 C41 7(3) . . . .
C61 P3 C51 C52 -18.4(14) . . . .
C3 P3 C51 C52 94.3(14) . . . .
Pd1 P3 C51 C52 -143.3(12) . . . .
C61 P3 C51 C56 164.2(11) . . . .
C3 P3 C51 C56 -83.1(12) . . . .
Pd1 P3 C51 C56 39.3(13) . . . .
C56 C51 C52 C53 -1(2) . . . .
P3 C51 C52 C53 -178.1(15) . . . .
C51 C52 C53 C54 0(4) . . . .
C52 C53 C54 C55 0(5) . . . .
C53 C54 C55 C56 1(4) . . . .
C54 C55 C56 C51 -2(4) . . . .
C52 C51 C56 C55 2(2) . . . .
P3 C51 C56 C55 179.3(14) . . . .
C51 P3 C61 C66 -97.2(14) . . . .
C3 P3 C61 C66 150.4(13) . . . .
Pd1 P3 C61 C66 31.5(14) . . . .
C51 P3 C61 C62 83.6(13) . . . .
C3 P3 C61 C62 -28.8(14) . . . .
Pd1 P3 C61 C62 -147.8(11) . . . .
C66 C61 C62 C63 1(2) . . . .
P3 C61 C62 C63 -179.3(14) . . . .
C61 C62 C63 C64 0(3) . . . .
C62 C63 C64 C65 -2(4) . . . .
C63 C64 C65 C66 3(5) . . . .
C62 C61 C66 C65 -1(3) . . . .
P3 C61 C66 C65 179.7(18) . . . .
C64 C65 C66 C61 -1(4) . . . .
C81 P4 C71 C76 -145.6(11) . . . .
C4 P4 C71 C76 103.0(12) . . . .
Pd1 P4 C71 C76 -24.8(12) . . . .
C81 P4 C71 C72 42.0(10) . . . .
C4 P4 C71 C72 -69.3(10) . . . .
Pd1 P4 C71 C72 162.8(8) . . . .
C76 C71 C72 C73 2.8(19) . . . .
P4 C71 C72 C73 175.4(11) . . . .
C71 C72 C73 C74 0(2) . . . .
C72 C73 C74 C75 -3(2) . . . .
C73 C74 C75 C76 3(2) . . . .
C72 C71 C76 C75 -3(2) . . . .
P4 C71 C76 C75 -175.5(12) . . . .
C74 C75 C76 C71 1(3) . . . .
C71 P4 C81 C86 -120.0(11) . . . .
C4 P4 C81 C86 -8.7(13) . . . .
Pd1 P4 C81 C86 108.2(11) . . . .
C71 P4 C81 C82 64.3(13) . . . .
C4 P4 C81 C82 175.6(12) . . . .
Pd1 P4 C81 C82 -67.5(12) . . . .
C86 C81 C82 C83 1(2) . . . .
P4 C81 C82 C83 177.4(15) . . . .
C81 C82 C83 C84 -2(3) . . . .
C82 C83 C84 C85 1(3) . . . .
C83 C84 C85 C86 0(3) . . . .
C82 C81 C86 C85 0(2) . . . .
P4 C81 C86 C85 -175.6(10) . . . .
C84 C85 C86 C81 -1(2) . . . .
C5A N1 C1A C2A -3(3) . . . .
Os1 N1 C1A C2A -179.3(14) . . . .
N1 C1A C2A C3A 6(3) . . . .
C1A C2A C3A C4A -5(3) . . . .
C2A C3A C4A C5A 1(5) . . . .
C3A C4A C5A C5B 178(3) . . . .
C3A C4A C5A N1 3(5) . . . .
C1A N1 C5A C4A -2(3) . . . .
Os1 N1 C5A C4A 175.6(15) . . . .
C1A N1 C5A C5B -178(3) . . . .
Os1 N1 C5A C5B 0(4) . . . .
C5B N2 C1B C2B 8(3) . . . .
Os1 N2 C1B C2B 179.1(18) . . . .
N2 C1B C2B C3B -16(5) . . . .
C1B C2B C3B C4B 27(8) . . . .
C2B C3B C4B C5B -29(8) . . . .
C1B N2 C5B C4B -13(6) . . . .
Os1 N2 C5B C4B 175(4) . . . .
C1B N2 C5B C5A -168(2) . . . .
Os1 N2 C5B C5A 20(3) . . . .
C3B C4B C5B N2 24(7) . . . .
C3B C4B C5B C5A 177(4) . . . .
C4A C5A C5B N2 174(3) . . . .
N1 C5A C5B N2 -12(5) . . . .
C4A C5A C5B C4B 13(6) . . . .
N1 C5A C5B C4B -172(2) . . . .
C5C N3 C1C C2C 2(2) . . . .
Os1 N3 C1C C2C -176.6(13) . . . .
N3 C1C C2C C3C -4(3) . . . .
C1C C2C C3C C4C 0(3) . . . .
C2C C3C C4C C5C 6(3) . . . .
C3C C4C C5C N3 -9(3) . . . .
C3C C4C C5C C5D 162.4(19) . . . .
C1C N3 C5C C4C 5(2) . . . .
Os1 N3 C5C C4C -177.1(11) . . . .
C1C N3 C5C C5D -167.6(14) . . . .
Os1 N3 C5C C5D 10.7(18) . . . .
C5D N4 C1D C2D 22(4) . . . .
Os1 N4 C1D C2D -175(2) . . . .
N4 C1D C2D C3D -19(4) . . . .
C1D C2D C3D C4D 10(4) . . . .
C2D C3D C4D C5D -5(4) . . . .
C4C C5C C5D C4D 6(3) . . . .
N3 C5C C5D C4D 177.1(18) . . . .
C4C C5C C5D N4 176(2) . . . .
N3 C5C C5D N4 -13(3) . . . .
C3D C4D C5D C5C 178(2) . . . .
C3D C4D C5D N4 8(3) . . . .
C1D N4 C5D C5C 175(2) . . . .
Os1 N4 C5D C5C 9(3) . . . .
C1D N4 C5D C4D -15(4) . . . .
Os1 N4 C5D C4D 179.4(16) . . . .
